data_4035704
loop_
_publ_author_name
'Urushibara, Ko'
'Masu, Hyuma'
'Mori, Hirotoshi'
'Azumaya, Isao'
'Hirano, Tomoya'
'Kagechika, Hiroyuki'
'Tanatani, Aya'

_publ_section_title
;
 Synthesis and Conformational Analysis of Alternately N-Alkylated Aromatic
 Amide Oligomers.
;
_journal_issue 23
_journal_name_full 'The Journal of organic chemistry'
_journal_page_first 14338
_journal_page_last 14349
_journal_paper_doi 10.1021/acs.joc.8b02045
_journal_volume 83
_journal_year 2018
_chemical_formula_sum 'C37 H31 Cl N4 O7'
_chemical_formula_weight 679.11
_space_group_crystal_system monoclinic
_space_group_IT_number 14
_space_group_name_Hall '-P 2ybc'
_space_group_name_H-M_alt 'P 1 21/c 1'
_atom_sites_solution_hydrogens geom
_audit_creation_method SHELXL-2013
_cell_angle_alpha 90
_cell_angle_beta 106.146(3)
_cell_angle_gamma 90
_cell_formula_units_Z 4
_cell_length_a 19.2513(8)
_cell_length_b 11.5028(5)
_cell_length_c 15.5440(7)
_cell_measurement_reflns_used 8856
_cell_measurement_temperature 223
_cell_measurement_theta_max 68.15
_cell_measurement_theta_min 3.66
_cell_volume 3306.4(3)
_computing_structure_refinement 'SHELXL-2013 (Sheldrick, 2013)'
_diffrn_ambient_temperature 223
_diffrn_measured_fraction_theta_full 0.992
_diffrn_measured_fraction_theta_max 0.988
_diffrn_measurement_device_type 'Bruker APEXII Ultra CCD area detector'
_diffrn_measurement_method 'Phi and Omega scans'
_diffrn_radiation_type CuK\a
_diffrn_radiation_wavelength 1.54178
_diffrn_reflns_av_R_equivalents 0.0382
_diffrn_reflns_av_unetI/netI 0.0397
_diffrn_reflns_Laue_measured_fraction_full 0.992
_diffrn_reflns_Laue_measured_fraction_max 0.988
_diffrn_reflns_limit_h_max 23
_diffrn_reflns_limit_h_min -23
_diffrn_reflns_limit_k_max 13
_diffrn_reflns_limit_k_min -13
_diffrn_reflns_limit_l_max 18
_diffrn_reflns_limit_l_min -16
_diffrn_reflns_number 22722
_diffrn_reflns_point_group_measured_fraction_full 0.992
_diffrn_reflns_point_group_measured_fraction_max 0.988
_diffrn_reflns_theta_full 67.679
_diffrn_reflns_theta_max 68.362
_diffrn_reflns_theta_min 2.389
_exptl_absorpt_coefficient_mu 1.501
_exptl_crystal_colour colorless
_exptl_crystal_density_diffrn 1.364
_exptl_crystal_description Plate
_exptl_crystal_F_000 1416
_exptl_crystal_size_max 0.400
_exptl_crystal_size_mid 0.100
_exptl_crystal_size_min 0.020
_refine_diff_density_max 0.301
_refine_diff_density_min -0.304
_refine_diff_density_rms 0.041
_refine_ls_extinction_method none
_refine_ls_goodness_of_fit_ref 1.025
_refine_ls_hydrogen_treatment constr
_refine_ls_matrix_type full
_refine_ls_number_parameters 445
_refine_ls_number_reflns 5999
_refine_ls_number_restraints 0
_refine_ls_restrained_S_all 1.025
_refine_ls_R_factor_all 0.0755
_refine_ls_R_factor_gt 0.0478
_refine_ls_shift/su_max 0.000
_refine_ls_shift/su_mean 0.000
_refine_ls_structure_factor_coef Fsqd
_refine_ls_weighting_details 'w=1/[\s^2^(Fo^2^)+(0.0686P)^2^+0.6028P] where P=(Fo^2^+2Fc^2^)/3'
_refine_ls_weighting_scheme calc
_refine_ls_wR_factor_gt 0.1210
_refine_ls_wR_factor_ref 0.1352
_reflns_Friedel_coverage 0.000
_reflns_number_gt 4145
_reflns_number_total 5999
_reflns_threshold_expression 'I > 2\s(I)'
_cod_data_source_file jo8b02045_si_004.cif
_cod_data_source_block u140501uru2
_cod_original_sg_symbol_H-M 'P 21/c'
_cod_database_code 4035704
_shelx_space_group_comment
;
The symmetry employed for this shelxl refinement is uniquely defined
by the following loop, which should always be used as a source of
symmetry information in preference to the above space-group names.
They are only intended as comments.
;
_shelx_estimated_absorpt_t_min 0.585
_shelx_estimated_absorpt_t_max 0.971
_shelxl_version_number 2013-3

loop_
_space_group_symop_operation_xyz
'x, y, z'
'-x, y+1/2, -z+1/2'
'-x, -y, -z'
'x, -y-1/2, z-1/2'

loop_
_atom_site_label
_atom_site_type_symbol
_atom_site_fract_x
_atom_site_fract_y
_atom_site_fract_z
_atom_site_U_iso_or_equiv
_atom_site_adp_type
_atom_site_occupancy
_atom_site_site_symmetry_order
_atom_site_calc_flag
_atom_site_refinement_flags_posn
_atom_site_refinement_flags_adp
C1 C 0.53490(16) 0.3775(3) 0.91830(17) 0.0573(7) Uani 1 1 d . .
H1A H 0.5236 0.3126 0.9519 0.086 Uiso 1 1 calc R U
H1B H 0.5277 0.4498 0.9468 0.086 Uiso 1 1 calc R U
H1C H 0.5849 0.3720 0.9170 0.086 Uiso 1 1 calc R U
C2 C 0.49195(12) 0.2790(2) 0.78094(15) 0.0413(5) Uani 1 1 d . .
C3 C 0.44143(11) 0.2844(2) 0.68926(15) 0.0372(5) Uani 1 1 d . .
C4 C 0.44136(12) 0.1932(2) 0.63103(16) 0.0407(5) Uani 1 1 d . .
H4 H 0.4735 0.1307 0.6496 0.049 Uiso 1 1 calc R U
C5 C 0.39443(12) 0.1936(2) 0.54596(15) 0.0407(5) Uani 1 1 d . .
H5 H 0.3946 0.1311 0.5070 0.049 Uiso 1 1 calc R U
C6 C 0.34699(11) 0.2853(2) 0.51740(15) 0.0357(5) Uani 1 1 d . .
C7 C 0.34854(12) 0.3786(2) 0.57440(15) 0.0396(5) Uani 1 1 d . .
H7 H 0.3179 0.4427 0.5548 0.048 Uiso 1 1 calc R U
C8 C 0.39519(12) 0.3774(2) 0.66011(16) 0.0404(5) Uani 1 1 d . .
H8 H 0.3955 0.4403 0.6989 0.049 Uiso 1 1 calc R U
C9 C 0.22680(12) 0.30936(19) 0.41009(14) 0.0349(5) Uani 1 1 d . .
C10 C 0.19314(11) 0.3210(2) 0.48544(13) 0.0333(5) Uani 1 1 d . .
C11 C 0.14725(12) 0.4138(2) 0.48534(14) 0.0380(5) Uani 1 1 d . .
H11 H 0.1394 0.4693 0.4393 0.046 Uiso 1 1 calc R U
C12 C 0.11274(12) 0.4260(2) 0.55212(14) 0.0389(5) Uani 1 1 d . .
H12 H 0.0820 0.4897 0.5514 0.047 Uiso 1 1 calc R U
C13 C 0.12380(11) 0.3439(2) 0.61996(13) 0.0349(5) Uani 1 1 d . .
C14 C 0.16914(12) 0.2495(2) 0.61958(14) 0.0385(5) Uani 1 1 d . .
H14 H 0.1765 0.1931 0.6649 0.046 Uiso 1 1 calc R U
C15 C 0.20326(12) 0.2387(2) 0.55287(14) 0.0376(5) Uani 1 1 d . .
H15 H 0.2337 0.1748 0.5532 0.045 Uiso 1 1 calc R U
C16 C 0.03308(12) 0.4135(2) 0.69531(15) 0.0427(5) Uani 1 1 d . .
C17 C 0.00336(11) 0.3898(2) 0.77288(14) 0.0393(5) Uani 1 1 d . .
C18 C -0.05997(12) 0.4468(2) 0.77440(15) 0.0427(5) Uani 1 1 d . .
H18 H -0.0808 0.5011 0.7294 0.051 Uiso 1 1 calc R U
C19 C -0.09252(12) 0.4243(2) 0.84137(15) 0.0425(5) Uani 1 1 d . .
H19 H -0.1352 0.4636 0.8421 0.051 Uiso 1 1 calc R U
C20 C -0.06258(12) 0.3446(2) 0.90697(15) 0.0427(6) Uani 1 1 d . .
C21 C 0.00180(14) 0.2907(3) 0.90860(17) 0.0558(7) Uani 1 1 d . .
H21 H 0.0236 0.2391 0.9552 0.067 Uiso 1 1 calc R U
C22 C 0.03397(13) 0.3130(3) 0.84137(16) 0.0525(7) Uani 1 1 d . .
H22 H 0.0775 0.2753 0.8421 0.063 Uiso 1 1 calc R U
C23 C -0.16011(14) 0.2553(3) 0.96011(18) 0.0520(6) Uani 1 1 d . .
C24 C -0.19668(13) 0.2047(2) 0.86967(17) 0.0468(6) Uani 1 1 d . .
C25 C -0.16101(15) 0.1592(2) 0.81111(18) 0.0539(6) Uani 1 1 d . .
H25 H -0.1103 0.1620 0.8260 0.065 Uiso 1 1 calc R U
C26 C -0.19956(18) 0.1099(3) 0.7310(2) 0.0627(8) Uani 1 1 d . .
H26 H -0.1756 0.0786 0.6912 0.075 Uiso 1 1 calc R U
C27 C -0.27385(17) 0.1077(2) 0.7108(2) 0.0616(8) Uani 1 1 d . .
C28 C -0.31036(16) 0.1503(2) 0.7677(2) 0.0608(7) Uani 1 1 d . .
H28 H -0.3611 0.1472 0.7526 0.073 Uiso 1 1 calc R U
C29 C -0.27140(15) 0.1977(2) 0.84697(19) 0.0556(7) Uani 1 1 d . .
H29 H -0.2959 0.2262 0.8871 0.067 Uiso 1 1 calc R U
C30 C 0.32756(14) 0.2565(2) 0.35423(16) 0.0502(6) Uani 1 1 d . .
H30A H 0.3153 0.1771 0.3350 0.075 Uiso 1 1 calc R U
H30B H 0.3797 0.2652 0.3732 0.075 Uiso 1 1 calc R U
H30C H 0.3072 0.3091 0.3049 0.075 Uiso 1 1 calc R U
C31 C -0.06204(17) 0.3549(3) 1.06575(19) 0.0746(10) Uani 1 1 d . .
H31A H -0.0821 0.4296 1.0752 0.112 Uiso 1 1 calc R U
H31B H -0.0105 0.3630 1.0736 0.112 Uiso 1 1 calc R U
H31C H -0.0702 0.2991 1.1087 0.112 Uiso 1 1 calc R U
C32 C 0.33505(14) 0.5480(2) 0.27892(17) 0.0473(6) Uani 1 1 d . .
C33 C 0.40812(15) 0.5402(3) 0.3174(2) 0.0582(7) Uani 1 1 d . .
H33 H 0.4390 0.5141 0.2840 0.070 Uiso 1 1 calc R U
C34 C 0.43541(16) 0.5712(3) 0.4054(2) 0.0710(9) Uani 1 1 d . .
H34 H 0.4854 0.5662 0.4327 0.085 Uiso 1 1 calc R U
C35 C 0.39054(18) 0.6093(3) 0.4541(2) 0.0679(8) Uani 1 1 d . .
H35 H 0.4098 0.6302 0.5145 0.081 Uiso 1 1 calc R U
C36 C 0.31717(17) 0.6172(3) 0.4144(2) 0.0620(8) Uani 1 1 d . .
H36 H 0.2864 0.6439 0.4477 0.074 Uiso 1 1 calc R U
C37 C 0.28886(15) 0.5860(2) 0.32601(19) 0.0554(7) Uani 1 1 d . .
H37 H 0.2388 0.5906 0.2985 0.066 Uiso 1 1 calc R U
Cl1 Cl 0.29948(5) 0.50898(7) 0.16700(5) 0.0745(2) Uani 1 1 d . .
N1 N 0.29812(9) 0.28395(17) 0.42918(11) 0.0368(4) Uani 1 1 d . .
N2 N 0.09086(10) 0.34819(18) 0.69070(12) 0.0396(4) Uani 1 1 d . .
H2 H 0.1098 0.3039 0.7366 0.048 Uiso 1 1 calc R U
N3 N -0.09717(11) 0.3142(2) 0.97462(13) 0.0489(5) Uani 1 1 d . .
N4 N -0.3146(2) 0.0571(3) 0.6243(2) 0.0854(9) Uani 1 1 d . .
O1 O 0.48808(9) 0.37470(15) 0.82793(11) 0.0479(4) Uani 1 1 d . .
O2 O 0.53125(10) 0.19841(17) 0.81045(12) 0.0580(5) Uani 1 1 d . .
O3 O 0.18919(8) 0.31958(16) 0.33206(10) 0.0443(4) Uani 1 1 d . .
O4 O 0.00571(10) 0.4865(2) 0.63959(13) 0.0694(6) Uani 1 1 d . .
O5 O -0.18810(12) 0.2416(2) 1.02084(14) 0.0825(7) Uani 1 1 d . .
O6 O -0.2808(2) 0.0184(3) 0.5749(2) 0.1287(13) Uani 1 1 d . .
O7 O -0.38086(17) 0.0544(3) 0.60839(19) 0.1123(10) Uani 1 1 d . .

loop_
_atom_site_aniso_label
_atom_site_aniso_U_11
_atom_site_aniso_U_22
_atom_site_aniso_U_33
_atom_site_aniso_U_23
_atom_site_aniso_U_13
_atom_site_aniso_U_12
C1 0.0644(17) 0.0653(17) 0.0362(13) -0.0058(12) 0.0039(11) -0.0077(14)
C2 0.0357(12) 0.0508(14) 0.0380(12) 0.0000(11) 0.0111(10) -0.0050(11)
C3 0.0309(11) 0.0427(12) 0.0381(12) -0.0007(10) 0.0098(9) -0.0035(10)
C4 0.0357(12) 0.0411(13) 0.0429(13) 0.0003(10) 0.0071(9) 0.0051(10)
C5 0.0386(12) 0.0428(13) 0.0408(12) -0.0071(10) 0.0110(10) 0.0011(10)
C6 0.0284(11) 0.0443(13) 0.0350(11) 0.0006(10) 0.0097(8) -0.0020(10)
C7 0.0369(12) 0.0380(12) 0.0426(13) 0.0014(10) 0.0089(9) 0.0027(10)
C8 0.0379(12) 0.0409(12) 0.0421(13) -0.0072(10) 0.0105(10) -0.0039(10)
C9 0.0353(11) 0.0407(12) 0.0283(11) -0.0008(9) 0.0083(9) -0.0035(9)
C10 0.0284(10) 0.0447(12) 0.0264(10) -0.0012(9) 0.0072(8) -0.0030(9)
C11 0.0387(12) 0.0472(13) 0.0275(11) 0.0058(10) 0.0085(9) 0.0009(10)
C12 0.0402(12) 0.0450(13) 0.0318(11) 0.0036(10) 0.0104(9) 0.0070(10)
C13 0.0319(11) 0.0485(13) 0.0240(10) -0.0010(9) 0.0073(8) -0.0016(10)
C14 0.0396(12) 0.0476(13) 0.0291(11) 0.0079(10) 0.0109(9) 0.0024(10)
C15 0.0347(11) 0.0441(13) 0.0344(11) 0.0031(10) 0.0105(9) 0.0041(10)
C16 0.0344(11) 0.0594(15) 0.0341(12) 0.0067(11) 0.0094(9) 0.0024(11)
C17 0.0304(11) 0.0550(14) 0.0321(11) -0.0005(10) 0.0080(9) -0.0006(10)
C18 0.0381(12) 0.0514(14) 0.0378(12) 0.0025(10) 0.0094(9) 0.0058(11)
C19 0.0309(11) 0.0563(15) 0.0423(13) -0.0057(11) 0.0132(9) 0.0049(11)
C20 0.0347(12) 0.0630(16) 0.0318(12) -0.0035(11) 0.0116(9) -0.0028(11)
C21 0.0457(14) 0.085(2) 0.0376(13) 0.0189(13) 0.0137(11) 0.0170(14)
C22 0.0348(12) 0.0828(19) 0.0421(13) 0.0127(13) 0.0146(10) 0.0163(13)
C23 0.0488(15) 0.0663(17) 0.0464(14) 0.0034(13) 0.0226(12) 0.0010(13)
C24 0.0472(14) 0.0472(14) 0.0494(14) 0.0084(11) 0.0188(11) -0.0027(11)
C25 0.0554(16) 0.0542(16) 0.0548(16) -0.0033(13) 0.0197(12) -0.0023(13)
C26 0.083(2) 0.0528(16) 0.0580(17) -0.0076(14) 0.0292(15) -0.0105(15)
C27 0.073(2) 0.0446(15) 0.0577(17) 0.0070(13) 0.0025(14) -0.0176(14)
C28 0.0551(16) 0.0537(16) 0.0686(19) 0.0117(14) 0.0088(14) -0.0063(13)
C29 0.0510(15) 0.0568(16) 0.0619(17) 0.0088(13) 0.0207(13) -0.0025(13)
C30 0.0531(15) 0.0641(17) 0.0386(13) 0.0019(12) 0.0215(11) 0.0079(13)
C31 0.0676(19) 0.119(3) 0.0410(15) -0.0137(17) 0.0214(13) -0.0166(19)
C32 0.0532(15) 0.0366(12) 0.0535(15) -0.0053(11) 0.0173(12) -0.0051(11)
C33 0.0496(15) 0.0581(17) 0.074(2) 0.0041(14) 0.0284(14) -0.0052(13)
C34 0.0489(16) 0.090(2) 0.070(2) 0.0175(17) 0.0110(14) -0.0208(16)
C35 0.085(2) 0.0667(19) 0.0500(16) 0.0029(14) 0.0146(15) -0.0228(17)
C36 0.080(2) 0.0565(17) 0.0574(18) 0.0050(14) 0.0330(16) 0.0093(15)
C37 0.0493(15) 0.0562(16) 0.0624(17) 0.0031(13) 0.0182(13) 0.0062(13)
Cl1 0.0819(5) 0.0753(5) 0.0658(5) -0.0262(4) 0.0199(4) -0.0099(4)
N1 0.0333(9) 0.0503(11) 0.0289(9) 0.0001(8) 0.0119(7) 0.0014(8)
N2 0.0381(10) 0.0534(12) 0.0289(9) 0.0064(8) 0.0120(8) 0.0075(9)
N3 0.0426(11) 0.0743(15) 0.0336(10) -0.0016(10) 0.0170(8) -0.0032(10)
N4 0.106(3) 0.0662(18) 0.071(2) 0.0011(15) 0.0032(18) -0.0353(18)
O1 0.0501(10) 0.0525(10) 0.0372(9) -0.0067(7) 0.0055(7) -0.0029(8)
O2 0.0554(11) 0.0623(12) 0.0464(10) -0.0009(9) -0.0020(8) 0.0131(10)
O3 0.0380(8) 0.0683(11) 0.0259(8) 0.0024(7) 0.0077(6) -0.0012(8)
O4 0.0563(11) 0.0998(16) 0.0615(12) 0.0378(12) 0.0320(9) 0.0350(11)
O5 0.0772(14) 0.128(2) 0.0561(12) -0.0070(13) 0.0411(11) -0.0302(14)
O6 0.169(3) 0.143(3) 0.0799(19) -0.0464(19) 0.044(2) -0.078(2)
O7 0.106(2) 0.103(2) 0.095(2) -0.0006(16) -0.0266(16) -0.0272(18)

loop_
_atom_type_symbol
_atom_type_description
_atom_type_scat_dispersion_real
_atom_type_scat_dispersion_imag
_atom_type_scat_source
C C 0.0181 0.0091 'International Tables Vol C Tables 4.2.6.8 and 6.1.1.4'
H H 0.0000 0.0000 'International Tables Vol C Tables 4.2.6.8 and 6.1.1.4'
N N 0.0311 0.0180 'International Tables Vol C Tables 4.2.6.8 and 6.1.1.4'
O O 0.0492 0.0322 'International Tables Vol C Tables 4.2.6.8 and 6.1.1.4'
Cl Cl 0.3639 0.7018 'International Tables Vol C Tables 4.2.6.8 and 6.1.1.4'

loop_
_geom_angle_atom_site_label_1
_geom_angle_atom_site_label_2
_geom_angle_atom_site_label_3
_geom_angle
O1 C1 H1A 109.5
O1 C1 H1B 109.5
H1A C1 H1B 109.5
O1 C1 H1C 109.5
H1A C1 H1C 109.5
H1B C1 H1C 109.5
O2 C2 O1 123.5(2)
O2 C2 C3 124.8(2)
O1 C2 C3 111.7(2)
C8 C3 C4 119.2(2)
C8 C3 C2 122.4(2)
C4 C3 C2 118.4(2)
C5 C4 C3 120.3(2)
C5 C4 H4 119.8
C3 C4 H4 119.8
C4 C5 C6 120.5(2)
C4 C5 H5 119.7
C6 C5 H5 119.7
C5 C6 C7 119.3(2)
C5 C6 N1 119.9(2)
C7 C6 N1 120.8(2)
C8 C7 C6 120.0(2)
C8 C7 H7 120.0
C6 C7 H7 120.0
C7 C8 C3 120.6(2)
C7 C8 H8 119.7
C3 C8 H8 119.7
O3 C9 N1 121.24(19)
O3 C9 C10 119.90(19)
N1 C9 C10 118.82(18)
C11 C10 C15 118.86(19)
C11 C10 C9 118.94(19)
C15 C10 C9 122.1(2)
C10 C11 C12 121.1(2)
C10 C11 H11 119.5
C12 C11 H11 119.5
C11 C12 C13 119.7(2)
C11 C12 H12 120.1
C13 C12 H12 120.1
C12 C13 C14 119.4(2)
C12 C13 N2 124.0(2)
C14 C13 N2 116.54(19)
C15 C14 C13 120.2(2)
C15 C14 H14 119.9
C13 C14 H14 119.9
C14 C15 C10 120.7(2)
C14 C15 H15 119.6
C10 C15 H15 119.6
O4 C16 N2 122.8(2)
O4 C16 C17 120.8(2)
N2 C16 C17 116.3(2)
C22 C17 C18 118.4(2)
C22 C17 C16 124.1(2)
C18 C17 C16 117.5(2)
C19 C18 C17 120.6(2)
C19 C18 H18 119.7
C17 C18 H18 119.7
C20 C19 C18 120.0(2)
C20 C19 H19 120.0
C18 C19 H19 120.0
C19 C20 C21 120.2(2)
C19 C20 N3 121.5(2)
C21 C20 N3 118.3(2)
C22 C21 C20 119.5(2)
C22 C21 H21 120.2
C20 C21 H21 120.2
C21 C22 C17 121.1(2)
C21 C22 H22 119.4
C17 C22 H22 119.4
O5 C23 N3 120.3(3)
O5 C23 C24 118.7(2)
N3 C23 C24 121.0(2)
C29 C24 C25 118.7(3)
C29 C24 C23 116.4(2)
C25 C24 C23 124.8(2)
C26 C25 C24 120.4(3)
C26 C25 H25 119.8
C24 C25 H25 119.8
C27 C26 C25 118.5(3)
C27 C26 H26 120.8
C25 C26 H26 120.8
C28 C27 C26 122.4(3)
C28 C27 N4 119.5(3)
C26 C27 N4 118.1(3)
C27 C28 C29 118.4(3)
C27 C28 H28 120.8
C29 C28 H28 120.8
C28 C29 C24 121.6(3)
C28 C29 H29 119.2
C24 C29 H29 119.2
N1 C30 H30A 109.5
N1 C30 H30B 109.5
H30A C30 H30B 109.5
N1 C30 H30C 109.5
H30A C30 H30C 109.5
H30B C30 H30C 109.5
N3 C31 H31A 109.5
N3 C31 H31B 109.5
H31A C31 H31B 109.5
N3 C31 H31C 109.5
H31A C31 H31C 109.5
H31B C31 H31C 109.5
C33 C32 C37 121.8(3)
C33 C32 Cl1 119.4(2)
C37 C32 Cl1 118.8(2)
C34 C33 C32 118.8(3)
C34 C33 H33 120.6
C32 C33 H33 120.6
C35 C34 C33 120.6(3)
C35 C34 H34 119.7
C33 C34 H34 119.7
C34 C35 C36 120.0(3)
C34 C35 H35 120.0
C36 C35 H35 120.0
C37 C36 C35 120.1(3)
C37 C36 H36 120.0
C35 C36 H36 120.0
C32 C37 C36 118.7(3)
C32 C37 H37 120.7
C36 C37 H37 120.7
C9 N1 C6 124.35(17)
C9 N1 C30 117.74(18)
C6 N1 C30 117.88(18)
C16 N2 C13 127.58(19)
C16 N2 H2 116.2
C13 N2 H2 116.2
C23 N3 C20 125.3(2)
C23 N3 C31 118.2(2)
C20 N3 C31 116.5(2)
O6 N4 O7 124.7(3)
O6 N4 C27 118.4(3)
O7 N4 C27 116.9(4)
C2 O1 C1 115.9(2)

loop_
_geom_bond_atom_site_label_1
_geom_bond_atom_site_label_2
_geom_bond_distance
C1 O1 1.443(3)
C1 H1A 0.9700
C1 H1B 0.9700
C1 H1C 0.9700
C2 O2 1.204(3)
C2 O1 1.334(3)
C2 C3 1.487(3)
C3 C8 1.385(3)
C3 C4 1.386(3)
C4 C5 1.379(3)
C4 H4 0.9400
C5 C6 1.385(3)
C5 H5 0.9400
C6 C7 1.387(3)
C6 N1 1.431(3)
C7 C8 1.384(3)
C7 H7 0.9400
C8 H8 0.9400
C9 O3 1.233(3)
C9 N1 1.353(3)
C9 C10 1.494(3)
C10 C11 1.385(3)
C10 C15 1.386(3)
C11 C12 1.386(3)
C11 H11 0.9400
C12 C13 1.387(3)
C12 H12 0.9400
C13 C14 1.394(3)
C13 N2 1.415(3)
C14 C15 1.379(3)
C14 H14 0.9400
C15 H15 0.9400
C16 O4 1.216(3)
C16 N2 1.361(3)
C16 C17 1.496(3)
C17 C22 1.383(3)
C17 C18 1.390(3)
C18 C19 1.381(3)
C18 H18 0.9400
C19 C20 1.373(3)
C19 H19 0.9400
C20 C21 1.380(3)
C20 N3 1.436(3)
C21 C22 1.379(3)
C21 H21 0.9400
C22 H22 0.9400
C23 O5 1.220(3)
C23 N3 1.351(3)
C23 C24 1.504(4)
C24 C29 1.385(4)
C24 C25 1.386(4)
C25 C26 1.382(4)
C25 H25 0.9400
C26 C27 1.376(4)
C26 H26 0.9400
C27 C28 1.364(4)
C27 N4 1.476(4)
C28 C29 1.365(4)
C28 H28 0.9400
C29 H29 0.9400
C30 N1 1.465(3)
C30 H30A 0.9700
C30 H30B 0.9700
C30 H30C 0.9700
C31 N3 1.467(3)
C31 H31A 0.9700
C31 H31B 0.9700
C31 H31C 0.9700
C32 C33 1.370(4)
C32 C37 1.371(4)
C32 Cl1 1.742(3)
C33 C34 1.369(4)
C33 H33 0.9400
C34 C35 1.369(5)
C34 H34 0.9400
C35 C36 1.378(4)
C35 H35 0.9400
C36 C37 1.377(4)
C36 H36 0.9400
C37 H37 0.9400
N2 H2 0.8700
N4 O6 1.220(4)
N4 O7 1.230(4)
